data_7708393
loop_
_publ_author_name
'Mahanta, Sanjeev Pran'
'Choudhury, Diganta'
'Das, Rituraj'
'Talukdar, Dhrubajyoti'
'Sarma, Plaban Jyoti'
'Kuilya, Hemrupa'
'Thakuria, Ranjit'

_publ_section_title
;
 Colorimetric detection of fluoride ion in aqueous medium by thiourea
 derivatives: a transition metal ion assisted approach
;
_journal_name_full 'Dalton Transactions'
_journal_paper_doi 10.1039/D1DT02173G
_journal_year 2021
_chemical_formula_sum 'C14 H12 N2 O2 S'
_chemical_formula_weight 272.32
_space_group_crystal_system monoclinic
_space_group_IT_number 14
_space_group_name_Hall '-P 2ybc'
_space_group_name_H-M_alt 'P 1 21/c 1'
_atom_sites_solution_hydrogens mixed
_audit_creation_method SHELXL-2016/6
_audit_update_record
;
2021-02-25 deposited with the CCDC.	2021-09-20 downloaded from the CCDC.
;
_cell_angle_alpha 90
_cell_angle_beta 112.224(2)
_cell_angle_gamma 90
_cell_formula_units_Z 4
_cell_length_a 12.2027(10)
_cell_length_b 7.3419(6)
_cell_length_c 15.7431(13)
_cell_measurement_reflns_used 6033
_cell_measurement_temperature 296(2)
_cell_measurement_theta_max 29.04
_cell_measurement_theta_min 3.61
_cell_volume 1305.66(19)
_computing_cell_refinement 'Bruker SAINT'
_computing_data_collection 'Bruker APEX2'
_computing_data_reduction 'Bruker SAINT'
_computing_molecular_graphics 'Bruker SHELXTL'
_computing_publication_material 'Bruker SHELXTL'
_computing_structure_refinement 'SHELXL-2016/6 (Sheldrick, 2016)'
_computing_structure_solution 'SHELXL-2016/6 (Sheldrick, 2016)'
_diffrn_ambient_temperature 296(2)
_diffrn_measured_fraction_theta_full 0.989
_diffrn_measured_fraction_theta_max 0.989
_diffrn_measurement_device_type 'Bruker APEX-II CCD'
_diffrn_measurement_method '\f and \w scans'
_diffrn_radiation_type MoK\a
_diffrn_radiation_wavelength 0.71073
_diffrn_reflns_av_R_equivalents 0.0294
_diffrn_reflns_av_unetI/netI 0.0192
_diffrn_reflns_Laue_measured_fraction_full 0.989
_diffrn_reflns_Laue_measured_fraction_max 0.989
_diffrn_reflns_limit_h_max 14
_diffrn_reflns_limit_h_min -14
_diffrn_reflns_limit_k_max 8
_diffrn_reflns_limit_k_min -8
_diffrn_reflns_limit_l_max 18
_diffrn_reflns_limit_l_min -18
_diffrn_reflns_number 17381
_diffrn_reflns_point_group_measured_fraction_full 0.989
_diffrn_reflns_point_group_measured_fraction_max 0.989
_diffrn_reflns_theta_full 25.022
_diffrn_reflns_theta_max 25.022
_diffrn_reflns_theta_min 1.803
_diffrn_source 'fine-focus sealed tube'
_exptl_absorpt_coefficient_mu 0.247
_exptl_absorpt_correction_T_max 0.970
_exptl_absorpt_correction_T_min 0.956
_exptl_absorpt_correction_type multi-scan
_exptl_absorpt_process_details 'Bruker AXS SADABS program'
_exptl_crystal_colour colorless
_exptl_crystal_density_diffrn 1.385
_exptl_crystal_description block
_exptl_crystal_F_000 568
_exptl_crystal_recrystallization_method 'Re-crystallisation from solvent: Tetrahydrofuran'
_exptl_crystal_size_max 0.260
_exptl_crystal_size_mid 0.150
_exptl_crystal_size_min 0.120
_refine_diff_density_max 0.161
_refine_diff_density_min -0.420
_refine_diff_density_rms 0.041
_refine_ls_extinction_method none
_refine_ls_goodness_of_fit_ref 1.047
_refine_ls_hydrogen_treatment mixed
_refine_ls_matrix_type full
_refine_ls_number_parameters 184
_refine_ls_number_reflns 2284
_refine_ls_number_restraints 1
_refine_ls_restrained_S_all 1.047
_refine_ls_R_factor_all 0.0395
_refine_ls_R_factor_gt 0.0344
_refine_ls_shift/su_max 0.000
_refine_ls_shift/su_mean 0.000
_refine_ls_structure_factor_coef Fsqd
_refine_ls_weighting_details 'w=1/[\s^2^(Fo^2^)+(0.0532P)^2^+0.3696P] where P=(Fo^2^+2Fc^2^)/3'
_refine_ls_weighting_scheme calc
_refine_ls_wR_factor_gt 0.0939
_refine_ls_wR_factor_ref 0.0983
_reflns_Friedel_coverage 0.000
_reflns_number_gt 2014
_reflns_number_total 2284
_reflns_threshold_expression 'I > 2\s(I)'
_cod_data_source_file d1dt02173g2.cif
_cod_data_source_block rt_ps45_spm_c3_0m_a
_cod_original_sg_symbol_H-M 'P 21/c'
_cod_database_code 7708393
_shelx_shelxl_version_number 2016/6
_shelx_space_group_comment
;
The symmetry employed for this shelxl refinement is uniquely defined
by the following loop, which should always be used as a source of
symmetry information in preference to the above space-group names.
They are only intended as comments.
;
_shelx_estimated_absorpt_t_min 0.939
_shelx_estimated_absorpt_t_max 0.971
_exptl_absorpt_special_details 'Sheldrick,G.M.,2015,University of gottingen'

loop_
_space_group_symop_operation_xyz
'x, y, z'
'-x, y+1/2, -z+1/2'
'-x, -y, -z'
'x, -y-1/2, z-1/2'

loop_
_atom_site_label
_atom_site_type_symbol
_atom_site_fract_x
_atom_site_fract_y
_atom_site_fract_z
_atom_site_U_iso_or_equiv
_atom_site_adp_type
_atom_site_occupancy
_atom_site_site_symmetry_order
_atom_site_calc_flag
_atom_site_refinement_flags_posn
_atom_site_refinement_flags_adp
_atom_site_refinement_flags_occupancy
_atom_site_disorder_assembly
_atom_site_disorder_group
C1 C 0.63639(13) 0.6401(2) 0.57208(10) 0.0366(4) Uani 1 1 d . . . . .
C2 C 0.68535(16) 0.5371(2) 0.65138(11) 0.0454(4) Uani 1 1 d . . . . .
H2 H 0.749945 0.462047 0.659492 0.055 Uiso 1 1 calc R U . . .
C3 C 0.63782(18) 0.5461(3) 0.71859(12) 0.0545(5) Uani 1 1 d . . . . .
H3 H 0.670739 0.477208 0.771824 0.065 Uiso 1 1 calc R U . . .
C4 C 0.54234(17) 0.6565(3) 0.70673(13) 0.0581(5) Uani 1 1 d . . . . .
H4 H 0.510535 0.661835 0.751838 0.070 Uiso 1 1 calc R U . . .
C5 C 0.49359(16) 0.7592(3) 0.62822(14) 0.0555(5) Uani 1 1 d . . . . .
H5 H 0.428859 0.833698 0.620421 0.067 Uiso 1 1 calc R U . . .
C6 C 0.54044(15) 0.7521(2) 0.56094(12) 0.0452(4) Uani 1 1 d . . . . .
H6 H 0.507626 0.822389 0.508199 0.054 Uiso 1 1 calc R U . . .
C7 C 0.68431(14) 0.6428(2) 0.49764(10) 0.0382(4) Uani 1 1 d . . . . .
C8 C 0.79700(13) 0.4536(2) 0.42780(10) 0.0372(4) Uani 1 1 d . . . . .
C9 C 0.83066(13) 0.5760(2) 0.29451(10) 0.0369(4) Uani 1 1 d . . . . .
C10 C 0.76818(13) 0.4750(2) 0.21780(10) 0.0340(3) Uani 1 1 d . . . . .
H10 H 0.703445 0.405578 0.215697 0.041 Uiso 1 1 calc R U . . .
C11 C 0.80326(12) 0.4782(2) 0.14372(9) 0.0324(3) Uani 1 1 d . . . . .
C12 C 0.89822(13) 0.5837(2) 0.14630(10) 0.0377(4) Uani 1 1 d . . . . .
H12 H 0.920449 0.587631 0.095970 0.045 Uiso 1 1 calc R U . . .
C13 C 0.95955(15) 0.6826(3) 0.22387(12) 0.0493(4) Uani 1 1 d . . . . .
H13 H 1.023944 0.752830 0.225915 0.059 Uiso 1 1 calc R U . . .
C14 C 0.92688(15) 0.6794(3) 0.29900(11) 0.0492(4) Uani 1 1 d . . . . .
H14 H 0.969113 0.745776 0.351541 0.059 Uiso 1 1 calc R U . . .
N1 N 0.74867(12) 0.4922(2) 0.49273(9) 0.0390(3) Uani 1 1 d . . . . .
N2 N 0.79016(14) 0.5856(2) 0.36894(9) 0.0430(3) Uani 1 1 d . . . . .
O1 O 0.66664(13) 0.77036(17) 0.44448(9) 0.0577(4) Uani 1 1 d . . . . .
O2 O 0.73953(11) 0.37581(16) 0.06855(7) 0.0471(3) Uani 1 1 d D . . . .
S1 S 0.85796(5) 0.24887(6) 0.42797(3) 0.05437(19) Uani 1 1 d . . . . .
H2A H 0.774(2) 0.387(4) 0.0221(14) 0.105(9) Uiso 1 1 d D . . . .
H1A H 0.7504(15) 0.403(3) 0.5268(12) 0.039(5) Uiso 1 1 d . . . . .
H2B H 0.7574(19) 0.683(3) 0.3738(15) 0.062(6) Uiso 1 1 d . . . . .

loop_
_atom_site_aniso_label
_atom_site_aniso_U_11
_atom_site_aniso_U_22
_atom_site_aniso_U_33
_atom_site_aniso_U_23
_atom_site_aniso_U_13
_atom_site_aniso_U_12
C1 0.0435(8) 0.0366(9) 0.0338(8) -0.0086(6) 0.0191(6) -0.0056(7)
C2 0.0585(10) 0.0441(10) 0.0416(9) -0.0016(7) 0.0280(8) 0.0037(8)
C3 0.0723(12) 0.0575(12) 0.0436(9) 0.0018(9) 0.0332(9) -0.0021(10)
C4 0.0602(11) 0.0760(14) 0.0538(11) -0.0143(10) 0.0394(9) -0.0119(10)
C5 0.0428(9) 0.0746(14) 0.0551(11) -0.0160(10) 0.0254(8) 0.0015(8)
C6 0.0443(9) 0.0509(11) 0.0405(9) -0.0076(7) 0.0163(7) 0.0016(7)
C7 0.0494(8) 0.0360(9) 0.0331(8) -0.0045(7) 0.0201(7) -0.0015(7)
C8 0.0407(8) 0.0429(9) 0.0322(8) -0.0015(7) 0.0185(6) -0.0012(7)
C9 0.0468(8) 0.0371(9) 0.0336(8) 0.0016(6) 0.0229(7) 0.0023(7)
C10 0.0377(7) 0.0316(8) 0.0376(8) 0.0021(6) 0.0197(6) -0.0014(6)
C11 0.0388(7) 0.0287(8) 0.0304(7) 0.0013(6) 0.0138(6) 0.0016(6)
C12 0.0413(8) 0.0440(9) 0.0348(8) 0.0016(7) 0.0223(6) -0.0009(7)
C13 0.0460(9) 0.0611(12) 0.0464(9) -0.0062(9) 0.0236(8) -0.0181(8)
C14 0.0545(9) 0.0573(11) 0.0379(9) -0.0111(8) 0.0199(7) -0.0161(9)
N1 0.0544(8) 0.0359(8) 0.0363(7) 0.0029(6) 0.0281(6) 0.0042(6)
N2 0.0640(9) 0.0377(8) 0.0387(7) -0.0003(6) 0.0323(7) 0.0032(7)
O1 0.0953(10) 0.0440(8) 0.0501(7) 0.0090(6) 0.0460(7) 0.0180(7)
O2 0.0639(7) 0.0456(7) 0.0355(6) -0.0085(5) 0.0231(5) -0.0165(6)
S1 0.0742(3) 0.0538(3) 0.0531(3) 0.0130(2) 0.0444(3) 0.0238(2)

loop_
_atom_type_symbol
_atom_type_description
_atom_type_scat_dispersion_real
_atom_type_scat_dispersion_imag
_atom_type_scat_source
C C 0.0033 0.0016 'International Tables Vol C Tables 4.2.6.8 and 6.1.1.4'
H H 0.0000 0.0000 'International Tables Vol C Tables 4.2.6.8 and 6.1.1.4'
N N 0.0061 0.0033 'International Tables Vol C Tables 4.2.6.8 and 6.1.1.4'
O O 0.0106 0.0060 'International Tables Vol C Tables 4.2.6.8 and 6.1.1.4'
S S 0.1246 0.1234 'International Tables Vol C Tables 4.2.6.8 and 6.1.1.4'

loop_
_geom_angle_atom_site_label_1
_geom_angle_atom_site_label_2
_geom_angle_atom_site_label_3
_geom_angle
_geom_angle_site_symmetry_1
_geom_angle_site_symmetry_3
_geom_angle_publ_flag
C6 C1 C2 119.53(14) . . ?
C6 C1 C7 117.06(15) . . ?
C2 C1 C7 123.38(14) . . ?
C1 C2 C3 119.90(17) . . ?
C1 C2 H2 120.0 . . ?
C3 C2 H2 120.0 . . ?
C4 C3 C2 120.18(18) . . ?
C4 C3 H3 119.9 . . ?
C2 C3 H3 119.9 . . ?
C3 C4 C5 120.13(16) . . ?
C3 C4 H4 119.9 . . ?
C5 C4 H4 119.9 . . ?
C4 C5 C6 120.27(17) . . ?
C4 C5 H5 119.9 . . ?
C6 C5 H5 119.9 . . ?
C5 C6 C1 119.99(17) . . ?
C5 C6 H6 120.0 . . ?
C1 C6 H6 120.0 . . ?
O1 C7 N1 122.36(14) . . ?
O1 C7 C1 121.90(14) . . ?
N1 C7 C1 115.73(14) . . ?
N2 C8 N1 115.77(14) . . ?
N2 C8 S1 124.67(12) . . ?
N1 C8 S1 119.56(12) . . ?
C10 C9 C14 121.38(14) . . ?
C10 C9 N2 119.70(14) . . ?
C14 C9 N2 118.76(14) . . ?
C9 C10 C11 118.96(13) . . ?
C9 C10 H10 120.5 . . ?
C11 C10 H10 120.5 . . ?
O2 C11 C12 121.94(13) . . ?
O2 C11 C10 117.56(13) . . ?
C12 C11 C10 120.49(13) . . ?
C13 C12 C11 119.43(14) . . ?
C13 C12 H12 120.3 . . ?
C11 C12 H12 120.3 . . ?
C12 C13 C14 120.95(15) . . ?
C12 C13 H13 119.5 . . ?
C14 C13 H13 119.5 . . ?
C9 C14 C13 118.77(15) . . ?
C9 C14 H14 120.6 . . ?
C13 C14 H14 120.6 . . ?
C7 N1 C8 128.01(14) . . ?
C7 N1 H1A 117.7(12) . . ?
C8 N1 H1A 113.4(12) . . ?
C8 N2 C9 125.91(15) . . ?
C8 N2 H2B 118.0(15) . . ?
C9 N2 H2B 116.0(15) . . ?
C11 O2 H2A 109.7(16) . . ?

loop_
_geom_bond_atom_site_label_1
_geom_bond_atom_site_label_2
_geom_bond_distance
_geom_bond_site_symmetry_2
_geom_bond_publ_flag
C1 C6 1.386(2) . ?
C1 C2 1.387(2) . ?
C1 C7 1.495(2) . ?
C2 C3 1.387(2) . ?
C2 H2 0.9300 . ?
C3 C4 1.373(3) . ?
C3 H3 0.9300 . ?
C4 C5 1.376(3) . ?
C4 H4 0.9300 . ?
C5 C6 1.382(3) . ?
C5 H5 0.9300 . ?
C6 H6 0.9300 . ?
C7 O1 1.2195(19) . ?
C7 N1 1.375(2) . ?
C8 N2 1.322(2) . ?
C8 N1 1.3888(19) . ?
C8 S1 1.6767(17) . ?
C9 C10 1.376(2) . ?
C9 C14 1.377(2) . ?
C9 N2 1.4353(19) . ?
C10 C11 1.386(2) . ?
C10 H10 0.9300 . ?
C11 O2 1.3690(18) . ?
C11 C12 1.381(2) . ?
C12 C13 1.374(2) . ?
C12 H12 0.9300 . ?
C13 C14 1.384(2) . ?
C13 H13 0.9300 . ?
C14 H14 0.9300 . ?
N1 H1A 0.840(19) . ?
N2 H2B 0.84(2) . ?
O2 H2A 0.972(10) . ?
